data_7113915
loop_
_publ_author_name
'Jian-Qiang Shen'
'Ying Zhang'
'Zhi-Ming Zhang'
'Yang-Guang Li'
'Yan-Qing Gao'
'En-Bo Wang'

_publ_section_title
;
 Polyoxoniobate-based 3D framework materials with photocatalytic hydrogen
 evolution activity
;
_journal_name_full Chem.Commun.
_journal_page_first 6017
_journal_paper_doi 10.1039/C3CC49245A
_journal_volume 50
_journal_year 2014
_chemical_formula_sum 'C24 H97 Cu4 N16 Nb12 O57 P V6'
_chemical_formula_weight 3227.87
_chemical_name_systematic
; 
 ? 
;
_space_group_IT_number 87
_symmetry_cell_setting tetragonal
_symmetry_space_group_name_Hall '-I 4'
_symmetry_space_group_name_H-M 'I 4/m'
_atom_sites_solution_hydrogens geom
_atom_sites_solution_primary direct
_atom_sites_solution_secondary difmap
_audit_creation_method SHELXL-97
_cell_angle_alpha 90.00
_cell_angle_beta 90.00
_cell_angle_gamma 90.00
_cell_formula_units_Z 2
_cell_length_a 15.229(2)
_cell_length_b 15.229(2)
_cell_length_c 19.207(4)
_cell_measurement_reflns_used 2029
_cell_measurement_temperature 293(2)
_cell_measurement_theta_max 25.00
_cell_measurement_theta_min 3.17
_cell_volume 4454.5(12)
_computing_cell_refinement auto
_computing_data_collection auto
_computing_data_reduction auto
_computing_structure_refinement 'SHELXL-97 (Sheldrick, 1997)'
_computing_structure_solution 'SHELXS-97 (Sheldrick, 1990)'
_diffrn_ambient_temperature 293(2)
_diffrn_detector_area_resol_mean 0.01
_diffrn_measured_fraction_theta_full 0.998
_diffrn_measured_fraction_theta_max 0.998
_diffrn_measurement_device_type 'Rigaku R-AXIS RAPID IP'
_diffrn_measurement_method Oscillation
_diffrn_radiation_monochromator graphite
_diffrn_radiation_source 'fine-focus sealed tube'
_diffrn_radiation_type MoK\a
_diffrn_radiation_wavelength 0.71073
_diffrn_reflns_av_R_equivalents 0.0556
_diffrn_reflns_av_sigmaI/netI 0.0314
_diffrn_reflns_limit_h_max 18
_diffrn_reflns_limit_h_min -18
_diffrn_reflns_limit_k_max 17
_diffrn_reflns_limit_k_min -18
_diffrn_reflns_limit_l_max 22
_diffrn_reflns_limit_l_min -22
_diffrn_reflns_number 16922
_diffrn_reflns_theta_full 25.00
_diffrn_reflns_theta_max 25.00
_diffrn_reflns_theta_min 3.17
_diffrn_standards_decay_% none
_diffrn_standards_interval_count 0
_diffrn_standards_interval_time 0
_diffrn_standards_number 0
_exptl_absorpt_coefficient_mu 3.125
_exptl_absorpt_correction_T_max 0.7055
_exptl_absorpt_correction_T_min 0.4972
_exptl_absorpt_correction_type multi-scan
_exptl_absorpt_process_details 'ABSCOR by T.Higashi    8 March, 1995'
_exptl_crystal_colour brown
_exptl_crystal_density_diffrn 2.407
_exptl_crystal_density_method 'not measured'
_exptl_crystal_description block
_exptl_crystal_F_000 3140
_exptl_crystal_size_max 0.24
_exptl_crystal_size_mid 0.18
_exptl_crystal_size_min 0.16
_refine_diff_density_max 1.537
_refine_diff_density_min -1.348
_refine_diff_density_rms 0.222
_refine_ls_extinction_method none
_refine_ls_goodness_of_fit_ref 1.038
_refine_ls_hydrogen_treatment mixed
_refine_ls_matrix_type full
_refine_ls_number_parameters 154
_refine_ls_number_reflns 2029
_refine_ls_number_restraints 13
_refine_ls_restrained_S_all 1.036
_refine_ls_R_factor_all 0.0765
_refine_ls_R_factor_gt 0.0645
_refine_ls_shift/su_max 0.000
_refine_ls_shift/su_mean 0.000
_refine_ls_structure_factor_coef Fsqd
_refine_ls_weighting_details 'calc w=1/[\s^2^(Fo^2^)+(0.1522P)^2^+47.2889P] where P=(Fo^2^+2Fc^2^)/3'
_refine_ls_weighting_scheme calc
_refine_ls_wR_factor_gt 0.2105
_refine_ls_wR_factor_ref 0.2226
_reflns_number_gt 1658
_reflns_number_total 2029
_reflns_threshold_expression >2sigma(I)
_cod_data_source_file c3cc49245a2.cif
_cod_data_source_block 1_a
_cod_original_sg_symbol_H-M I4/m
_cod_database_code 7113915

loop_
_symmetry_equiv_pos_as_xyz
'x, y, z'
'-y, x, z'
'-x, -y, z'
'y, -x, z'
'x+1/2, y+1/2, z+1/2'
'-y+1/2, x+1/2, z+1/2'
'-x+1/2, -y+1/2, z+1/2'
'y+1/2, -x+1/2, z+1/2'
'-x, -y, -z'
'y, -x, -z'
'x, y, -z'
'-y, x, -z'
'-x+1/2, -y+1/2, -z+1/2'
'y+1/2, -x+1/2, -z+1/2'
'x+1/2, y+1/2, -z+1/2'
'-y+1/2, x+1/2, -z+1/2'

loop_
_atom_site_label
_atom_site_type_symbol
_atom_site_fract_x
_atom_site_fract_y
_atom_site_fract_z
_atom_site_U_iso_or_equiv
_atom_site_adp_type
_atom_site_occupancy
_atom_site_symmetry_multiplicity
_atom_site_calc_flag
_atom_site_refinement_flags
_atom_site_disorder_assembly
_atom_site_disorder_group
Nb1 Nb 0.56225(6) -0.34079(6) 0.63454(5) 0.0424(4) Uani 1 1 d . . .
Nb2 Nb 0.40376(8) -0.27914(8) 0.5000 0.0405(4) Uani 1 2 d S . .
V1 V 0.5000 -0.5000 0.71175(14) 0.0351(7) Uani 1 4 d S . .
V2 V 0.59646(17) -0.25258(16) 0.5000 0.0453(6) Uani 1 2 d S . .
P1 P 0.5000 -0.5000 0.5000 0.0184(11) Uani 1 8 d S . .
O1 O 0.5000 -0.5000 0.7953(7) 0.055(4) Uani 1 4 d S . .
O2 O 0.6329(9) -0.1518(8) 0.5000 0.069(3) Uani 1 2 d S . .
O3 O 0.4522(4) -0.3901(4) 0.6721(3) 0.0411(16) Uani 1 1 d . . .
O4 O 0.5000(4) -0.2680(5) 0.5672(4) 0.0477(17) Uani 1 1 d . . .
O5 O 0.6586(4) -0.3292(4) 0.5682(3) 0.0395(15) Uani 1 1 d . . .
O6 O 0.5925(5) -0.2686(4) 0.6973(3) 0.0418(15) Uani 1 1 d . . .
O7 O 0.3601(7) -0.1780(6) 0.5000 0.053(3) Uani 1 2 d S . .
O8 O 0.4688(7) -0.4240(6) 0.5451(5) 0.024(2) Uani 0.50 1 d P . .
Cu1 Cu 0.2500 0.2500 0.2500 0.0642(7) Uani 1 2 d S . .
C1 C 0.1706(17) 0.1572(17) 0.3568(12) 0.121(7) Uani 1 1 d U . .
H1A H 0.1197 0.1438 0.3275 0.145 Uiso 1 1 calc R . .
C2 C 0.150(3) 0.139(3) 0.424(2) 0.30(2) Uani 1 1 d DU . .
H2A H 0.1328 0.0782 0.4273 0.451 Uiso 1 1 calc R . .
H2B H 0.1018 0.1755 0.4380 0.451 Uiso 1 1 calc R . .
H2C H 0.1997 0.1495 0.4528 0.451 Uiso 1 1 calc R . .
C3 C 0.238(2) 0.1039(15) 0.3372(14) 0.148(11) Uani 1 1 d D . .
H3A H 0.2220 0.0427 0.3429 0.177 Uiso 1 1 calc R . .
H3B H 0.2899 0.1156 0.3651 0.177 Uiso 1 1 calc R . .
N1 N 0.1974(9) 0.2502(10) 0.3437(6) 0.091(4) Uani 1 1 d . . .
H1B H 0.2367 0.2681 0.3756 0.109 Uiso 1 1 calc R . .
H1C H 0.1505 0.2861 0.3452 0.109 Uiso 1 1 calc R . .
N2 N 0.2543(11) 0.1231(9) 0.2667(9) 0.103(5) Uani 1 1 d . . .
H2D H 0.2138 0.0962 0.2401 0.123 Uiso 1 1 calc R . .
H2E H 0.3075 0.1024 0.2546 0.123 Uiso 1 1 calc R . .
O1W O 0.446(4) -0.006(4) 0.5000 0.20(3) Uiso 0.50 2 d SP . 1
O2W O 0.354(5) -0.017(5) 0.563(4) 0.15(2) Uiso 0.25 1 d P A 2
O3W O 0.447(2) -0.099(2) 0.6387(15) 0.112(9) Uiso 0.50 1 d P . .
O4W O 0.5000 0.0000 0.2500 0.15(2) Uiso 0.50 4 d SP . .
O5W O 0.492(4) -0.108(4) 0.671(3) 0.120(18) Uiso 0.25 1 d P . .

loop_
_atom_site_aniso_label
_atom_site_aniso_U_11
_atom_site_aniso_U_22
_atom_site_aniso_U_33
_atom_site_aniso_U_23
_atom_site_aniso_U_13
_atom_site_aniso_U_12
Nb1 0.0504(6) 0.0389(6) 0.0380(6) -0.0079(3) -0.0036(4) -0.0055(4)
Nb2 0.0398(7) 0.0305(7) 0.0512(8) 0.000 0.000 0.0061(5)
V1 0.0404(10) 0.0404(10) 0.0246(15) 0.000 0.000 0.000
V2 0.0495(14) 0.0350(13) 0.0514(14) 0.000 0.000 -0.0071(10)
P1 0.0186(16) 0.0186(16) 0.018(2) 0.000 0.000 0.000
O1 0.070(6) 0.070(6) 0.025(7) 0.000 0.000 0.000
O2 0.075(8) 0.043(6) 0.089(9) 0.000 0.000 -0.013(6)
O3 0.032(3) 0.044(4) 0.048(4) 0.009(3) -0.005(3) -0.010(3)
O4 0.037(4) 0.058(4) 0.048(4) 0.015(3) -0.008(3) -0.006(3)
O5 0.047(4) 0.037(3) 0.035(3) 0.003(3) 0.013(3) 0.007(3)
O6 0.051(4) 0.038(3) 0.037(3) -0.013(3) -0.006(3) -0.009(3)
O7 0.048(6) 0.027(5) 0.085(8) 0.000 0.000 0.012(4)
O8 0.031(6) 0.019(5) 0.022(5) -0.008(4) 0.003(4) 0.003(4)
Cu1 0.0789(15) 0.0575(12) 0.0560(13) -0.0126(9) -0.0161(10) -0.0074(10)
C1 0.124(10) 0.132(11) 0.107(10) 0.021(8) 0.000(8) -0.007(9)
C2 0.30(2) 0.30(2) 0.30(2) 0.001(5) 0.000(5) 0.000(5)
C3 0.20(3) 0.099(16) 0.14(2) 0.059(15) -0.03(2) -0.012(17)
N1 0.074(8) 0.140(13) 0.060(7) -0.026(8) -0.011(6) -0.025(8)
N2 0.110(11) 0.073(8) 0.125(12) -0.006(8) -0.062(10) -0.020(8)

loop_
_atom_type_symbol
_atom_type_description
_atom_type_scat_dispersion_real
_atom_type_scat_dispersion_imag
_atom_type_scat_source
C C 0.0033 0.0016 'International Tables Vol C Tables 4.2.6.8 and 6.1.1.4'
H H 0.0000 0.0000 'International Tables Vol C Tables 4.2.6.8 and 6.1.1.4'
N N 0.0061 0.0033 'International Tables Vol C Tables 4.2.6.8 and 6.1.1.4'
Nb Nb -2.0727 0.6215 'International Tables Vol C Tables 4.2.6.8 and 6.1.1.4'
O O 0.0106 0.0060 'International Tables Vol C Tables 4.2.6.8 and 6.1.1.4'
P P 0.1023 0.0942 'International Tables Vol C Tables 4.2.6.8 and 6.1.1.4'
V V 0.3005 0.5294 'International Tables Vol C Tables 4.2.6.8 and 6.1.1.4'
Cu Cu 0.3201 1.2651 'International Tables Vol C Tables 4.2.6.8 and 6.1.1.4'

loop_
_geom_angle_atom_site_label_1
_geom_angle_atom_site_label_2
_geom_angle_atom_site_label_3
_geom_angle
_geom_angle_site_symmetry_1
_geom_angle_site_symmetry_3
O6 Nb1 O5 101.6(3) . .
O6 Nb1 O4 103.6(3) . .
O5 Nb1 O4 83.2(3) . .
O6 Nb1 O3 102.6(3) . .
O5 Nb1 O3 155.8(3) . .
O4 Nb1 O3 92.6(3) . .
O6 Nb1 O3 101.4(3) . 4_655
O5 Nb1 O3 92.3(3) . 4_655
O4 Nb1 O3 155.0(3) . 4_655
O3 Nb1 O3 81.5(4) . 4_655
O6 Nb1 O8 161.3(3) . .
O5 Nb1 O8 91.4(3) . .
O4 Nb1 O8 64.3(3) . .
O3 Nb1 O8 65.5(3) . .
O3 Nb1 O8 91.4(3) 4_655 .
O6 Nb1 V2 106.2(2) . .
O5 Nb1 V2 41.94(19) . .
O4 Nb1 V2 41.2(2) . .
O3 Nb1 V2 129.92(19) . .
O3 Nb1 V2 129.97(19) 4_655 .
O8 Nb1 V2 74.7(2) . .
O6 Nb1 V1 105.0(2) . .
O5 Nb1 V1 129.37(19) . .
O4 Nb1 V1 129.4(2) . .
O3 Nb1 V1 40.73(19) . .
O3 Nb1 V1 40.77(18) 4_655 .
O8 Nb1 V1 75.9(2) . .
V2 Nb1 V1 148.81(7) . .
O7 Nb2 O4 102.5(3) . .
O7 Nb2 O4 102.5(3) . 11_556
O4 Nb2 O4 82.4(4) . 11_556
O7 Nb2 O5 102.3(3) . 12_546
O4 Nb2 O5 155.2(3) . 12_546
O4 Nb2 O5 92.0(3) 11_556 12_546
O7 Nb2 O5 102.3(3) . 2_545
O4 Nb2 O5 92.0(3) . 2_545
O4 Nb2 O5 155.2(3) 11_556 2_545
O5 Nb2 O5 83.0(4) 12_546 2_545
O7 Nb2 O8 160.3(2) . 11_556
O4 Nb2 O8 90.5(3) . 11_556
O4 Nb2 O8 64.1(3) 11_556 11_556
O5 Nb2 O8 65.6(3) 12_546 11_556
O5 Nb2 O8 91.9(3) 2_545 11_556
O7 Nb2 O8 160.3(2) . .
O4 Nb2 O8 64.1(3) . .
O4 Nb2 O8 90.5(3) 11_556 .
O5 Nb2 O8 91.9(3) 12_546 .
O5 Nb2 O8 65.6(3) 2_545 .
O8 Nb2 O8 39.4(4) 11_556 .
O7 Nb2 V2 105.5(4) . .
O4 Nb2 V2 41.2(2) . .
O4 Nb2 V2 41.2(2) 11_556 .
O5 Nb2 V2 129.41(18) 12_546 .
O5 Nb2 V2 129.41(18) 2_545 .
O8 Nb2 V2 74.6(3) 11_556 .
O8 Nb2 V2 74.6(3) . .
O7 Nb2 V2 106.1(4) . 2_545
O4 Nb2 V2 129.2(2) . 2_545
O4 Nb2 V2 129.2(2) 11_556 2_545
O5 Nb2 V2 41.52(18) 12_546 2_545
O5 Nb2 V2 41.52(18) 2_545 2_545
O8 Nb2 V2 75.7(3) 11_556 2_545
O8 Nb2 V2 75.7(3) . 2_545
V2 Nb2 V2 148.40(9) . 2_545
O1 V1 O3 112.6(2) . 4_655
O1 V1 O3 112.6(2) . 2_545
O3 V1 O3 134.7(4) 4_655 2_545
O1 V1 O3 112.6(2) . 3_645
O3 V1 O3 81.47(15) 4_655 3_645
O3 V1 O3 81.47(15) 2_545 3_645
O1 V1 O3 112.6(2) . .
O3 V1 O3 81.47(15) 4_655 .
O3 V1 O3 81.47(15) 2_545 .
O3 V1 O3 134.7(4) 3_645 .
O1 V1 Nb1 119.67(5) . 3_645
O3 V1 Nb1 112.0(2) 4_655 3_645
O3 V1 Nb1 40.86(18) 2_545 3_645
O3 V1 Nb1 40.62(18) 3_645 3_645
O3 V1 Nb1 112.2(2) . 3_645
O1 V1 Nb1 119.67(5) . .
O3 V1 Nb1 40.86(18) 4_655 .
O3 V1 Nb1 112.0(2) 2_545 .
O3 V1 Nb1 112.2(2) 3_645 .
O3 V1 Nb1 40.62(18) . .
Nb1 V1 Nb1 120.66(10) 3_645 .
O1 V1 Nb1 119.67(5) . 4_655
O3 V1 Nb1 40.62(18) 4_655 4_655
O3 V1 Nb1 112.2(2) 2_545 4_655
O3 V1 Nb1 40.86(18) 3_645 4_655
O3 V1 Nb1 112.0(2) . 4_655
Nb1 V1 Nb1 75.82(4) 3_645 4_655
Nb1 V1 Nb1 75.82(4) . 4_655
O1 V1 Nb1 119.67(5) . 2_545
O3 V1 Nb1 112.2(2) 4_655 2_545
O3 V1 Nb1 40.62(18) 2_545 2_545
O3 V1 Nb1 112.0(2) 3_645 2_545
O3 V1 Nb1 40.86(18) . 2_545
Nb1 V1 Nb1 75.82(4) 3_645 2_545
Nb1 V1 Nb1 75.82(4) . 2_545
Nb1 V1 Nb1 120.66(10) 4_655 2_545
O2 V2 O4 111.5(4) . 11_556
O2 V2 O4 111.5(4) . .
O4 V2 O4 81.9(4) 11_556 .
O2 V2 O5 112.9(4) . 11_556
O4 V2 O5 81.6(3) 11_556 11_556
O4 V2 O5 135.6(3) . 11_556
O2 V2 O5 112.9(4) . .
O4 V2 O5 135.6(3) 11_556 .
O4 V2 O5 81.6(3) . .
O5 V2 O5 82.2(3) 11_556 .
O2 V2 Nb1 119.13(4) . 11_556
O4 V2 Nb1 40.7(2) 11_556 11_556
O4 V2 Nb1 112.8(2) . 11_556
O5 V2 Nb1 40.88(18) 11_556 11_556
O5 V2 Nb1 113.1(2) . 11_556
O2 V2 Nb1 119.13(4) . .
O4 V2 Nb1 112.8(2) 11_556 .
O4 V2 Nb1 40.7(2) . .
O5 V2 Nb1 113.1(2) 11_556 .
O5 V2 Nb1 40.88(18) . .
Nb1 V2 Nb1 121.72(9) 11_556 .
O2 V2 Nb2 117.7(5) . .
O4 V2 Nb2 41.0(2) 11_556 .
O4 V2 Nb2 41.0(2) . .
O5 V2 Nb2 113.0(2) 11_556 .
O5 V2 Nb2 113.0(2) . .
Nb1 V2 Nb2 76.32(5) 11_556 .
Nb1 V2 Nb2 76.32(5) . .
O2 V2 Nb2 120.7(5) . 10_656
O4 V2 Nb2 112.4(2) 11_556 10_656
O4 V2 Nb2 112.4(2) . 10_656
O5 V2 Nb2 41.08(17) 11_556 10_656
O5 V2 Nb2 41.08(17) . 10_656
Nb1 V2 Nb2 76.19(5) 11_556 10_656
Nb1 V2 Nb2 76.19(5) . 10_656
Nb2 V2 Nb2 121.60(9) . 10_656
O8 P1 O8 69.4(8) 4_655 10_656
O8 P1 O8 180.0(7) 4_655 12_546
O8 P1 O8 110.6(8) 10_656 12_546
O8 P1 O8 71.1(4) 4_655 .
O8 P1 O8 108.9(4) 10_656 .
O8 P1 O8 108.9(4) 12_546 .
O8 P1 O8 108.9(4) 4_655 9_646
O8 P1 O8 71.1(4) 10_656 9_646
O8 P1 O8 71.1(4) 12_546 9_646
O8 P1 O8 180.000(2) . 9_646
O8 P1 O8 71.1(4) 4_655 3_645
O8 P1 O8 108.9(4) 10_656 3_645
O8 P1 O8 108.9(4) 12_546 3_645
O8 P1 O8 110.6(8) . 3_645
O8 P1 O8 69.4(8) 9_646 3_645
O8 P1 O8 110.6(8) 4_655 2_545
O8 P1 O8 180.0(6) 10_656 2_545
O8 P1 O8 69.4(8) 12_546 2_545
O8 P1 O8 71.1(4) . 2_545
O8 P1 O8 108.9(4) 9_646 2_545
O8 P1 O8 71.1(4) 3_645 2_545
O8 P1 O8 108.9(4) 4_655 11_556
O8 P1 O8 71.1(4) 10_656 11_556
O8 P1 O8 71.1(4) 12_546 11_556
O8 P1 O8 69.4(8) . 11_556
O8 P1 O8 110.6(8) 9_646 11_556
O8 P1 O8 180.0(10) 3_645 11_556
O8 P1 O8 108.9(4) 2_545 11_556
Nb1 O3 V1 98.6(3) . .
Nb1 O3 Nb1 137.2(4) . 2_545
V1 O3 Nb1 98.4(3) . 2_545
Nb1 O4 Nb2 138.7(4) . .
Nb1 O4 V2 98.0(3) . .
Nb2 O4 V2 97.8(3) . .
Nb1 O5 Nb2 137.9(4) . 10_656
Nb1 O5 V2 97.2(3) . .
Nb2 O5 V2 97.4(3) 10_656 .
P1 O8 O8 55.3(4) . 11_556
P1 O8 O8 54.45(19) . 4_655
O8 O8 O8 90.000(1) 11_556 4_655
P1 O8 O8 54.45(19) . 2_545
O8 O8 O8 90.000(1) 11_556 2_545
O8 O8 O8 90.000(1) 4_655 2_545
P1 O8 Nb1 125.7(6) . .
O8 O8 Nb1 132.0(2) 11_556 .
O8 O8 Nb1 71.3(5) 4_655 .
O8 O8 Nb1 132.0(3) 2_545 .
P1 O8 Nb2 125.6(5) . .
O8 O8 Nb2 70.3(2) 11_556 .
O8 O8 Nb2 133.4(7) 4_655 .
O8 O8 Nb2 130.0(7) 2_545 .
Nb1 O8 Nb2 90.9(3) . .
N2 Cu1 N2 180.0(10) 13 .
N2 Cu1 N1 82.3(7) 13 13
N2 Cu1 N1 97.7(7) . 13
N2 Cu1 N1 97.7(7) 13 .
N2 Cu1 N1 82.3(7) . .
N1 Cu1 N1 180.000(1) 13 .
C3 C1 C2 108(2) . .
C3 C1 N1 108(2) . .
C2 C1 N1 115(3) . .
C3 C1 H1A 108.4 . .
C2 C1 H1A 108.4 . .
N1 C1 H1A 108.4 . .
C1 C2 H2A 109.5 . .
C1 C2 H2B 109.5 . .
H2A C2 H2B 109.5 . .
C1 C2 H2C 109.5 . .
H2A C2 H2C 109.5 . .
H2B C2 H2C 109.5 . .
C1 C3 N2 106(2) . .
C1 C3 H3A 110.6 . .
N2 C3 H3A 110.6 . .
C1 C3 H3B 110.6 . .
N2 C3 H3B 110.6 . .
H3A C3 H3B 108.7 . .
C1 N1 Cu1 105.3(12) . .
C1 N1 H1B 110.7 . .
Cu1 N1 H1B 110.7 . .
C1 N1 H1C 110.7 . .
Cu1 N1 H1C 110.7 . .
H1B N1 H1C 108.8 . .
C3 N2 Cu1 110.9(13) . .
C3 N2 H2D 109.5 . .
Cu1 N2 H2D 109.5 . .
C3 N2 H2E 109.5 . .
Cu1 N2 H2E 109.5 . .
H2D N2 H2E 108.0 . .

loop_
_geom_bond_atom_site_label_1
_geom_bond_atom_site_label_2
_geom_bond_distance
_geom_bond_site_symmetry_2
Nb1 O6 1.695(6) .
Nb1 O5 1.952(6) .
Nb1 O4 1.949(7) .
Nb1 O3 1.973(6) .
Nb1 O3 1.981(6) 4_655
Nb1 O8 2.565(10) .
Nb1 V2 2.9586(16) .
Nb1 V1 2.9961(17) .
Nb2 O7 1.678(9) .
Nb2 O4 1.960(7) .
Nb2 O4 1.960(7) 11_556
Nb2 O5 1.976(6) 12_546
Nb2 O5 1.976(6) 2_545
Nb2 O8 2.568(10) 11_556
Nb2 O8 2.568(10) .
Nb2 V2 2.962(3) .
Nb2 V2 2.982(3) 2_545
V1 O1 1.604(13) .
V1 O3 1.978(6) 4_655
V1 O3 1.978(6) 2_545
V1 O3 1.978(6) 3_645
V1 O3 1.978(6) .
V1 Nb1 2.9961(17) 3_645
V1 Nb1 2.9961(17) 4_655
V1 Nb1 2.9961(17) 2_545
V2 O2 1.632(11) .
V2 O4 1.969(7) 11_556
V2 O4 1.969(7) .
V2 O5 1.993(6) 11_556
V2 O5 1.993(6) .
V2 Nb1 2.9586(16) 11_556
V2 Nb2 2.982(3) 10_656
P1 O8 1.522(9) 4_655
P1 O8 1.522(9) 10_656
P1 O8 1.522(9) 12_546
P1 O8 1.522(9) .
P1 O8 1.522(9) 9_646
P1 O8 1.522(9) 3_645
P1 O8 1.522(9) 2_545
P1 O8 1.522(9) 11_556
O3 Nb1 1.981(6) 2_545
O5 Nb2 1.976(6) 10_656
O8 O8 1.732(19) 11_556
O8 O8 1.770(14) 4_655
O8 O8 1.770(14) 2_545
Cu1 N2 1.960(14) 13
Cu1 N2 1.960(14) .
Cu1 N1 1.970(13) 13
Cu1 N1 1.970(13) .
C1 C3 1.36(3) .
C1 C2 1.35(4) .
C1 N1 1.50(3) .
C1 H1A 0.9800 .
C2 H2A 0.9600 .
C2 H2B 0.9600 .
C2 H2C 0.9600 .
C3 N2 1.41(3) .
C3 H3A 0.9700 .
C3 H3B 0.9700 .
N1 H1B 0.9000 .
N1 H1C 0.9000 .
N2 H2D 0.9000 .
N2 H2E 0.9000 .
O1W O1W 1.66(13) 9_656
O3W O5W 0.94(6) .
